data_1504675
loop_
_publ_author_name
'Kendall, Jamie'
'McDonald, Robert'
'Ferguson, Michael J.'
'Tykwinski, Rik R.'

_publ_section_title
;
 Synthesis and solid-state structure of perfluorophenyl end-capped
 polyynes.
;
_journal_issue 11
_journal_name_full 'Organic letters'
_journal_page_first 2163
_journal_page_last 2166
_journal_paper_doi 10.1021/ol800583r
_journal_volume 10
_journal_year 2008
_chemical_formula_moiety 'C18 H5 F5'
_chemical_formula_sum 'C18 H5 F5'
_chemical_formula_weight 316.22
_chemical_name_systematic
; 

 ? 

;
_space_group_IT_number 2
_symmetry_cell_setting triclinic
_symmetry_space_group_name_Hall '-P 1'
_symmetry_space_group_name_H-M 'P -1'
_atom_sites_solution_hydrogens geom
_atom_sites_solution_primary direct
_atom_sites_solution_secondary difmap
_audit_creation_method SHELXL-97
_cell_angle_alpha 101.447(9)
_cell_angle_beta 91.357(7)
_cell_angle_gamma 114.541(7)
_cell_formula_units_Z 2
_cell_length_a 7.3722(6)
_cell_length_b 7.9609(10)
_cell_length_c 13.2604(12)
_cell_measurement_reflns_used 38
_cell_measurement_temperature 193(2)
_cell_measurement_theta_max 13.95
_cell_measurement_theta_min 10.03
_cell_volume 688.93(13)
_computing_cell_refinement 'Siemens XSCANS 2.20 (Siemens, 1996)'
_computing_data_collection 'Siemens XSCANS 2.20 (Siemens, 1996)'
_computing_data_reduction 'Siemens XSCANS 2.20 (Siemens, 1996)'
_computing_molecular_graphics 'Bruker SHELXTL 6.14 (Bruker, 2003)'
_computing_publication_material 'Bruker SHELXTL 6.14 (Bruker, 2003)'
_computing_structure_refinement 'SHELXL-97 (Sheldrick, 1997)'
_computing_structure_solution 'SHELXS-97 (Sheldrick, 1990)'
_diffrn_ambient_temperature 193(2)
_diffrn_measured_fraction_theta_full 0.995
_diffrn_measured_fraction_theta_max 0.995
_diffrn_measurement_device_type 'Siemens P4/RA'
_diffrn_measurement_method '2\q/\w scans'
_diffrn_radiation_monochromator graphite
_diffrn_radiation_source 'fine-focus rotating anode'
_diffrn_radiation_type MoK\a
_diffrn_radiation_wavelength 0.71073
_diffrn_reflns_av_R_equivalents 0.0548
_diffrn_reflns_av_sigmaI/netI 0.0627
_diffrn_reflns_limit_h_max 9
_diffrn_reflns_limit_h_min -9
_diffrn_reflns_limit_k_max 9
_diffrn_reflns_limit_k_min -9
_diffrn_reflns_limit_l_max 16
_diffrn_reflns_limit_l_min -16
_diffrn_reflns_number 5676
_diffrn_reflns_theta_full 26.50
_diffrn_reflns_theta_max 26.50
_diffrn_reflns_theta_min 1.58
_diffrn_standards_decay_% 0
_diffrn_standards_interval_count 197
_diffrn_standards_number 3
_exptl_absorpt_coefficient_mu 0.136
_exptl_absorpt_correction_T_max 0.9786
_exptl_absorpt_correction_T_min 0.9377
_exptl_absorpt_correction_type integration
_exptl_absorpt_process_details 'Bruker SHELXTL 6.14 (Bruker, 2003)'
_exptl_crystal_colour colorless
_exptl_crystal_density_diffrn 1.524
_exptl_crystal_density_method 'not measured'
_exptl_crystal_description prism
_exptl_crystal_F_000 316
_exptl_crystal_size_max 0.48
_exptl_crystal_size_mid 0.18
_exptl_crystal_size_min 0.16
_refine_diff_density_max 0.243
_refine_diff_density_min -0.192
_refine_diff_density_rms 0.044
_refine_ls_extinction_coef 0.035(5)
_refine_ls_extinction_expression Fc^*^=kFc[1+0.001xFc^2^\l^3^/sin(2\q)]^-1/4^
_refine_ls_extinction_method SHELXL
_refine_ls_goodness_of_fit_ref 1.018
_refine_ls_hydrogen_treatment constr
_refine_ls_matrix_type full
_refine_ls_number_parameters 209
_refine_ls_number_reflns 2838
_refine_ls_number_restraints 0
_refine_ls_restrained_S_all 1.018
_refine_ls_R_factor_all 0.0754
_refine_ls_R_factor_gt 0.0453
_refine_ls_shift/su_max 0.000
_refine_ls_shift/su_mean 0.000
_refine_ls_structure_factor_coef Fsqd
_refine_ls_weighting_details 'calc w=1/[\s^2^(Fo^2^)+(0.0554P)^2^+0.0000P] where P=(Fo^2^+2Fc^2^)/3'
_refine_ls_weighting_scheme calc
_refine_ls_wR_factor_gt 0.1089
_refine_ls_wR_factor_ref 0.1266
_reflns_number_gt 1881
_reflns_number_total 2838
_reflns_threshold_expression I>2\s(I)
_cod_data_source_file ol800583r-file004.cif
_cod_data_source_block 7
_cod_depositor_comments
;
The following automatic conversions were performed:

'_symmetry_cell_setting' value 'Triclinic' changed to 'triclinic'
according to /home/saulius/struct/CIF-dictionaries/cif_core.dic
dictionary named 'cif_core.dic' version 2.4.1 from 2010-06-29.

Automatic conversion script
Id: cif_fix_values 1715 2011-07-08 13:25:40Z adriana 
;
_cod_original_cell_volume 688.93(12)
_cod_database_code 1504675

loop_
_symmetry_equiv_pos_as_xyz
'x, y, z'
'-x, -y, -z'

loop_
_atom_site_label
_atom_site_type_symbol
_atom_site_fract_x
_atom_site_fract_y
_atom_site_fract_z
_atom_site_U_iso_or_equiv
_atom_site_adp_type
_atom_site_occupancy
_atom_site_symmetry_multiplicity
_atom_site_calc_flag
_atom_site_refinement_flags
F12 F 0.4312(2) 1.21496(17) 0.10842(9) 0.0522(4) Uani 1 1 d .
F13 F 0.4664(2) 1.53471(16) 0.24228(10) 0.0602(4) Uani 1 1 d .
F14 F 0.35081(19) 1.51949(15) 0.43324(9) 0.0496(4) Uani 1 1 d .
F15 F 0.2074(2) 1.18681(18) 0.49350(9) 0.0570(4) Uani 1 1 d .
F16 F 0.1764(2) 0.86746(16) 0.36169(10) 0.0601(4) Uani 1 1 d .
C1 C 0.2854(3) 0.8643(3) 0.16106(15) 0.0346(5) Uani 1 1 d .
C2 C 0.2710(3) 0.7228(3) 0.10182(15) 0.0343(5) Uani 1 1 d .
C3 C 0.2518(3) 0.5601(3) 0.03521(15) 0.0343(5) Uani 1 1 d .
C4 C 0.2353(3) 0.4159(3) -0.02332(15) 0.0342(5) Uani 1 1 d .
C5 C 0.2152(3) 0.2517(3) -0.08905(15) 0.0349(5) Uani 1 1 d .
C6 C 0.2013(3) 0.1092(3) -0.14659(15) 0.0345(5) Uani 1 1 d .
C11 C 0.3027(3) 1.0324(2) 0.23109(14) 0.0306(4) Uani 1 1 d .
C12 C 0.3758(3) 1.2064(3) 0.20280(14) 0.0333(5) Uani 1 1 d .
C13 C 0.3934(3) 1.3691(3) 0.27030(16) 0.0367(5) Uani 1 1 d .
C14 C 0.3354(3) 1.3612(3) 0.36789(15) 0.0342(5) Uani 1 1 d .
C15 C 0.2630(3) 1.1927(3) 0.39859(14) 0.0370(5) Uani 1 1 d .
C16 C 0.2476(3) 1.0306(3) 0.33040(15) 0.0354(5) Uani 1 1 d .
C21 C 0.1824(3) -0.0626(3) -0.21550(14) 0.0314(4) Uani 1 1 d .
C22 C 0.2246(3) -0.0628(3) -0.31759(15) 0.0368(5) Uani 1 1 d .
H22 H 0.2682 0.0512 -0.3413 0.044 Uiso 1 1 calc R
C23 C 0.2029(3) -0.2295(3) -0.38424(16) 0.0414(5) Uani 1 1 d .
H23 H 0.2308 -0.2298 -0.4538 0.050 Uiso 1 1 calc R
C24 C 0.1408(3) -0.3952(3) -0.34984(17) 0.0419(5) Uani 1 1 d .
H24 H 0.1258 -0.5092 -0.3959 0.050 Uiso 1 1 calc R
C25 C 0.1003(3) -0.3957(3) -0.24867(17) 0.0435(5) Uani 1 1 d .
H25 H 0.0582 -0.5100 -0.2252 0.052 Uiso 1 1 calc R
C26 C 0.1210(3) -0.2301(3) -0.18141(16) 0.0385(5) Uani 1 1 d .
H26 H 0.0932 -0.2309 -0.1119 0.046 Uiso 1 1 calc R

loop_
_atom_site_aniso_label
_atom_site_aniso_U_11
_atom_site_aniso_U_22
_atom_site_aniso_U_33
_atom_site_aniso_U_23
_atom_site_aniso_U_13
_atom_site_aniso_U_12
F12 0.0705(9) 0.0556(8) 0.0331(7) 0.0126(6) 0.0116(6) 0.0282(7)
F13 0.0869(11) 0.0335(7) 0.0591(9) 0.0148(6) 0.0053(8) 0.0231(7)
F14 0.0564(8) 0.0366(7) 0.0496(8) -0.0134(5) -0.0049(6) 0.0249(6)
F15 0.0698(9) 0.0569(8) 0.0362(7) 0.0025(6) 0.0190(6) 0.0223(7)
F16 0.0858(11) 0.0331(7) 0.0533(8) 0.0138(6) 0.0208(7) 0.0151(7)
C1 0.0300(10) 0.0341(10) 0.0369(11) 0.0003(9) 0.0005(8) 0.0148(9)
C2 0.0320(11) 0.0338(10) 0.0358(11) 0.0014(8) 0.0029(8) 0.0158(9)
C3 0.0309(11) 0.0354(11) 0.0358(11) 0.0027(9) 0.0039(8) 0.0158(9)
C4 0.0297(10) 0.0355(11) 0.0353(11) 0.0009(9) 0.0032(8) 0.0154(9)
C5 0.0308(11) 0.0346(10) 0.0361(11) -0.0012(9) 0.0003(9) 0.0153(9)
C6 0.0289(10) 0.0360(11) 0.0364(11) 0.0016(9) 0.0009(8) 0.0147(9)
C11 0.0267(10) 0.0311(10) 0.0318(10) -0.0007(8) -0.0012(8) 0.0140(8)
C12 0.0350(11) 0.0401(11) 0.0257(10) 0.0057(8) 0.0018(8) 0.0178(9)
C13 0.0387(11) 0.0283(10) 0.0423(12) 0.0079(8) -0.0012(9) 0.0140(9)
C14 0.0315(10) 0.0308(10) 0.0366(11) -0.0056(8) -0.0028(9) 0.0161(9)
C15 0.0356(11) 0.0416(11) 0.0278(10) -0.0003(8) 0.0034(8) 0.0146(9)
C16 0.0374(11) 0.0267(10) 0.0376(11) 0.0034(8) 0.0053(9) 0.0110(9)
C21 0.0258(10) 0.0314(10) 0.0340(10) -0.0016(8) -0.0004(8) 0.0138(8)
C22 0.0409(12) 0.0357(11) 0.0351(11) 0.0051(8) 0.0039(9) 0.0189(9)
C23 0.0429(12) 0.0506(13) 0.0308(11) -0.0020(9) 0.0025(9) 0.0253(10)
C24 0.0367(12) 0.0368(11) 0.0456(13) -0.0091(9) -0.0025(10) 0.0180(10)
C25 0.0415(12) 0.0296(10) 0.0541(14) 0.0051(9) 0.0039(10) 0.0124(9)
C26 0.0367(11) 0.0404(11) 0.0356(11) 0.0039(9) 0.0046(9) 0.0159(9)

loop_
_atom_type_symbol
_atom_type_description
_atom_type_scat_dispersion_real
_atom_type_scat_dispersion_imag
_atom_type_scat_source
C C 0.0033 0.0016 'International Tables Vol C Tables 4.2.6.8 and 6.1.1.4'
H H 0.0000 0.0000 'International Tables Vol C Tables 4.2.6.8 and 6.1.1.4'
F F 0.0171 0.0103 'International Tables Vol C Tables 4.2.6.8 and 6.1.1.4'

loop_
_geom_angle_atom_site_label_1
_geom_angle_atom_site_label_2
_geom_angle_atom_site_label_3
_geom_angle
C2 C1 C11 179.8(3)
C1 C2 C3 179.0(2)
C4 C3 C2 179.7(2)
C3 C4 C5 179.5(2)
C6 C5 C4 178.8(2)
C5 C6 C21 179.4(2)
C16 C11 C12 117.01(16)
C16 C11 C1 121.61(18)
C12 C11 C1 121.38(18)
F12 C12 C13 119.34(18)
F12 C12 C11 119.09(16)
C13 C12 C11 121.57(18)
F13 C13 C12 120.66(19)
F13 C13 C14 119.67(17)
C12 C13 C14 119.67(18)
F14 C14 C15 119.94(18)
F14 C14 C13 119.62(18)
C15 C14 C13 120.44(17)
F15 C15 C14 119.88(17)
F15 C15 C16 120.81(19)
C14 C15 C16 119.32(19)
F16 C16 C15 118.45(18)
F16 C16 C11 119.56(16)
C15 C16 C11 121.99(18)
C26 C21 C22 119.42(17)
C26 C21 C6 120.42(18)
C22 C21 C6 120.16(18)
C23 C22 C21 119.95(19)
C24 C23 C22 120.2(2)
C23 C24 C25 120.20(18)
C24 C25 C26 120.1(2)
C25 C26 C21 120.1(2)

loop_
_geom_bond_atom_site_label_1
_geom_bond_atom_site_label_2
_geom_bond_distance
F12 C12 1.331(2)
F13 C13 1.334(2)
F14 C14 1.3397(19)
F15 C15 1.336(2)
F16 C16 1.339(2)
C1 C2 1.201(2)
C1 C11 1.424(2)
C2 C3 1.366(3)
C3 C4 1.209(2)
C4 C5 1.368(2)
C5 C6 1.198(2)
C6 C21 1.437(2)
C11 C16 1.388(3)
C11 C12 1.395(3)
C12 C13 1.376(3)
C13 C14 1.378(3)
C14 C15 1.372(3)
C15 C16 1.380(3)
C21 C26 1.392(3)
C21 C22 1.396(3)
C22 C23 1.385(3)
C23 C24 1.380(3)
C24 C25 1.382(3)
C25 C26 1.384(3)

loop_
_geom_torsion_atom_site_label_1
_geom_torsion_atom_site_label_2
_geom_torsion_atom_site_label_3
_geom_torsion_atom_site_label_4
_geom_torsion
C11 C1 C2 C3 -147(100)
C1 C2 C3 C4 -76(52)
C2 C3 C4 C5 70(59)
C3 C4 C5 C6 -139(24)
C4 C5 C6 C21 172(100)
C2 C1 C11 C16 177(100)
C2 C1 C11 C12 -3(100)
C16 C11 C12 F12 179.74(16)
C1 C11 C12 F12 -0.3(3)
C16 C11 C12 C13 0.2(3)
C1 C11 C12 C13 -179.79(18)
F12 C12 C13 F13 -0.5(3)
C11 C12 C13 F13 179.05(17)
F12 C12 C13 C14 179.65(18)
C11 C12 C13 C14 -0.8(3)
F13 C13 C14 F14 0.7(3)
C12 C13 C14 F14 -179.40(16)
F13 C13 C14 C15 -178.96(17)
C12 C13 C14 C15 0.9(3)
F14 C14 C15 F15 0.2(3)
C13 C14 C15 F15 179.92(18)
F14 C14 C15 C16 179.91(17)
C13 C14 C15 C16 -0.4(3)
F15 C15 C16 F16 -0.2(3)
C14 C15 C16 F16 -179.91(17)
F15 C15 C16 C11 179.46(17)
C14 C15 C16 C11 -0.2(3)
C12 C11 C16 F16 179.99(16)
C1 C11 C16 F16 0.0(3)
C12 C11 C16 C15 0.3(3)
C1 C11 C16 C15 -179.69(18)
C5 C6 C21 C26 -62(22)
C5 C6 C21 C22 117(22)
C26 C21 C22 C23 0.8(3)
C6 C21 C22 C23 -178.89(17)
C21 C22 C23 C24 -0.4(3)
C22 C23 C24 C25 -0.1(3)
C23 C24 C25 C26 0.3(3)
C24 C25 C26 C21 0.1(3)
C22 C21 C26 C25 -0.6(3)
C6 C21 C26 C25 179.05(18)

loop_
_cod_related_entry_id
_cod_related_entry_code
_cod_related_entry_database
1 21117818 ChemSpider
